data_4109402
loop_
_publ_author_name
'Mikhail Shatruk'
'Alina Dragulescu-Andrasi'
'Kristen Chambers'
'Sebastian A. Stoian'
'Emile L. Bominaar'
'Catalina Achim'
'Kim R. Dunbar'

_publ_contact_author_address
; 
Department of Chemistry
Texas A&M University
PO Box 30012 
College Station 
Texas 77842-3012 
USA
;
_publ_contact_author_email dunbar@mail.chem.tamu.edu
_publ_contact_author_fax (979)8457177
_publ_contact_author_name 'Dunbar, Kim R.'
_publ_contact_author_phone (979)8625235
_publ_section_title
;
 Properties of Prussian Blue Materials Manifested in Molecular Complexes:
 Observation of Cyanide Linkage Isomerism and Spin-Crossover Behavior in
 Pentanuclear Cyanide Clusters
;
_journal_name_full 'Journal of the American Chemical Society'
_journal_page_first 6104
_journal_page_last 6116
_journal_paper_doi 10.1021/ja066273x
_journal_volume 129
_journal_year 2007
_chemical_formula_sum 'C108 H96 Fe2 N24 Zn3'
_chemical_formula_weight 2037.90
_chemical_name_systematic
; 
 ? 
;
_space_group_IT_number 14
_symmetry_cell_setting monoclinic
_symmetry_space_group_name_Hall '-P 2ybc'
_symmetry_space_group_name_H-M 'P 1 21/c 1'
_atom_sites_solution_hydrogens geom
_atom_sites_solution_primary direct
_atom_sites_solution_secondary difmap
_audit_creation_method SHELXL-97
_cell_angle_alpha 90.00
_cell_angle_beta 98.142(3)
_cell_angle_gamma 90.00
_cell_formula_units_Z 4
_cell_length_a 19.425(3)
_cell_length_b 25.331(4)
_cell_length_c 24.729(4)
_cell_measurement_reflns_used 69
_cell_measurement_temperature 150(2)
_cell_volume 12045(3)
_computing_cell_refinement 'SMART V5.625 (Bruker, 2000)'
_computing_data_collection 'SMART V5.625 (Bruker, 2000)'
_computing_data_reduction 'SAINT V6.32 (Bruker, 2001)'
_computing_molecular_graphics 'X-Seed (Barbour, 2001)'
_computing_publication_material 'SHELXL-97 (Sheldrick, 1997)'
_computing_structure_refinement 'SHELXL-97 (Sheldrick, 1997)'
_computing_structure_solution 'SHELXS-97 (Sheldrick, 1997)'
_diffrn_ambient_temperature 150(2)
_diffrn_measured_fraction_theta_full 1.000
_diffrn_measured_fraction_theta_max 1.000
_diffrn_measurement_device_type 'Bruker APEX CCD area-detector'
_diffrn_measurement_method 'profile data from \w scans'
_diffrn_radiation_monochromator graphite
_diffrn_radiation_source 'fine-focus sealed tube'
_diffrn_radiation_type MoK\a
_diffrn_radiation_wavelength 0.71073
_diffrn_reflns_av_R_equivalents 0.1438
_diffrn_reflns_av_sigmaI/netI 0.1831
_diffrn_reflns_limit_h_max 21
_diffrn_reflns_limit_h_min -21
_diffrn_reflns_limit_k_max 28
_diffrn_reflns_limit_k_min -28
_diffrn_reflns_limit_l_max 27
_diffrn_reflns_limit_l_min -26
_diffrn_reflns_number 74253
_diffrn_reflns_theta_full 23.26
_diffrn_reflns_theta_max 23.26
_diffrn_reflns_theta_min 1.06
_exptl_absorpt_coefficient_mu 0.874
_exptl_absorpt_correction_T_max 0.9494
_exptl_absorpt_correction_T_min 0.5413
_exptl_absorpt_correction_type multi-scan
_exptl_absorpt_process_details 'SADABS v2.03 (Bruker, 2003)'
_exptl_crystal_colour yellow
_exptl_crystal_density_diffrn 1.124
_exptl_crystal_description needle
_exptl_crystal_F_000 4216
_exptl_crystal_size_max 0.80
_exptl_crystal_size_mid 0.06
_exptl_crystal_size_min 0.06
_platon_squeeze_details ' ?'
_refine_diff_density_max 0.520
_refine_diff_density_min -0.450
_refine_diff_density_rms 0.100
_refine_ls_extinction_method none
_refine_ls_goodness_of_fit_ref 1.072
_refine_ls_hydrogen_treatment constr
_refine_ls_matrix_type full
_refine_ls_number_parameters 1258
_refine_ls_number_reflns 17320
_refine_ls_number_restraints 0
_refine_ls_restrained_S_all 1.072
_refine_ls_R_factor_all 0.1488
_refine_ls_R_factor_gt 0.0727
_refine_ls_shift/su_max 0.001
_refine_ls_shift/su_mean 0.000
_refine_ls_structure_factor_coef Fsqd
_refine_ls_weighting_details 'calc w=1/[\s^2^(Fo^2^)+(0.0500P)^2^+0.0000P] where P=(Fo^2^+2Fc^2^)/3'
_refine_ls_weighting_scheme calc
_refine_ls_wR_factor_gt 0.1582
_refine_ls_wR_factor_ref 0.1720
_reflns_number_gt 7649
_reflns_number_total 17320
_reflns_threshold_expression >2sigma(I)
_cod_data_source_file ja066273xsi20060829_022427.cif
_cod_data_source_block z:\x-ray\ms092\work\p21_c
_cod_database_code 4109402

loop_
_symmetry_equiv_pos_as_xyz
'x, y, z'
'-x, y+1/2, -z+1/2'
'-x, -y, -z'
'x, -y-1/2, z-1/2'

loop_
_atom_site_label
_atom_site_type_symbol
_atom_site_fract_x
_atom_site_fract_y
_atom_site_fract_z
_atom_site_U_iso_or_equiv
_atom_site_adp_type
_atom_site_occupancy
_atom_site_symmetry_multiplicity
_atom_site_calc_flag
_atom_site_refinement_flags
Zn1 Zn 0.35668(5) -0.04681(3) 0.16316(4) 0.0347(3) Uani 1 1 d .
Zn2 Zn 0.29619(5) 0.12955(4) 0.33479(4) 0.0406(3) Uani 1 1 d .
Zn3 Zn 0.06085(5) 0.12567(4) 0.11832(4) 0.0383(3) Uani 1 1 d .
Fe1 Fe 0.32133(6) 0.15008(4) 0.13423(5) 0.0348(3) Uani 1 1 d .
Fe2 Fe 0.14141(7) -0.02136(5) 0.25555(5) 0.0405(4) Uani 1 1 d .
N1 N 0.3301(3) 0.0284(3) 0.1293(3) 0.0404(19) Uani 1 1 d .
N2 N 0.3281(4) 0.1339(3) 0.2582(3) 0.044(2) Uani 1 1 d .
N3 N 0.1619(4) 0.1517(3) 0.1274(3) 0.0377(19) Uani 1 1 d .
N4 N 0.2764(4) -0.0452(3) 0.2091(3) 0.042(2) Uani 1 1 d .
N5 N 0.2172(4) 0.0739(3) 0.3130(3) 0.043(2) Uani 1 1 d .
N6 N 0.0923(4) 0.0569(3) 0.1608(3) 0.0398(19) Uani 1 1 d .
N7 N 0.4826(4) 0.1484(3) 0.1400(4) 0.070(3) Uani 1 1 d .
N8 N 0.3064(5) 0.1703(3) 0.0088(3) 0.069(3) Uani 1 1 d .
N9 N 0.3161(4) 0.2707(3) 0.1521(3) 0.067(3) Uani 1 1 d .
N10 N 0.0856(4) -0.1219(3) 0.1930(3) 0.064(2) Uani 1 1 d .
N11 N 0.1962(5) -0.0877(3) 0.3577(4) 0.079(3) Uani 1 1 d .
N12 N 0.0029(6) 0.0020(4) 0.2981(5) 0.116(4) Uani 1 1 d .
N13 N 0.3031(4) -0.0962(2) 0.0991(3) 0.0360(18) Uani 1 1 d .
N14 N 0.4320(4) -0.0560(3) 0.1054(3) 0.0403(19) Uani 1 1 d .
N15 N 0.4022(4) -0.1211(3) 0.2005(3) 0.0407(18) Uani 1 1 d .
N16 N 0.4379(3) -0.0214(2) 0.2249(2) 0.0310(17) Uani 1 1 d .
N17 N 0.3695(4) 0.0711(3) 0.3669(3) 0.0433(19) Uani 1 1 d .
N18 N 0.3871(4) 0.1744(3) 0.3705(3) 0.055(2) Uani 1 1 d .
N19 N 0.2592(4) 0.1474(3) 0.4129(3) 0.045(2) Uani 1 1 d .
N20 N 0.2278(4) 0.1971(2) 0.3168(3) 0.0417(19) Uani 1 1 d .
N21 N 0.0289(3) 0.1617(3) 0.1910(3) 0.0385(18) Uani 1 1 d .
N22 N 0.0127(3) 0.2022(3) 0.0906(3) 0.0379(18) Uani 1 1 d .
N23 N -0.0413(4) 0.0928(3) 0.0891(3) 0.0408(19) Uani 1 1 d .
N24 N 0.0672(4) 0.1026(2) 0.0345(3) 0.0313(17) Uani 1 1 d .
C1 C 0.3250(4) 0.0738(3) 0.1276(3) 0.033(2) Uani 1 1 d .
C2 C 0.3291(4) 0.1408(3) 0.2124(4) 0.040(2) Uani 1 1 d .
C3 C 0.2226(6) 0.1512(3) 0.1301(3) 0.039(2) Uani 1 1 d .
C4 C 0.2269(5) -0.0370(3) 0.2266(3) 0.041(2) Uani 1 1 d .
C5 C 0.1867(4) 0.0395(3) 0.2922(3) 0.032(2) Uani 1 1 d .
C6 C 0.1099(4) 0.0263(3) 0.1942(3) 0.036(2) Uani 1 1 d .
C7 C 0.4228(5) 0.1500(3) 0.1389(3) 0.043(2) Uani 1 1 d .
C8 C 0.3112(5) 0.1622(3) 0.0548(4) 0.044(3) Uani 1 1 d .
C9 C 0.3195(5) 0.2260(4) 0.1446(3) 0.044(2) Uani 1 1 d .
C10 C 0.1063(4) -0.0819(3) 0.2174(4) 0.044(2) Uani 1 1 d .
C11 C 0.1748(5) -0.0634(3) 0.3182(4) 0.052(3) Uani 1 1 d .
C12 C 0.0553(6) -0.0074(4) 0.2839(4) 0.073(4) Uani 1 1 d .
C13 C 0.3396(5) -0.1076(3) 0.0580(4) 0.043(2) Uani 1 1 d .
C14 C 0.4087(5) -0.0846(3) 0.0601(4) 0.044(2) Uani 1 1 d .
C15 C 0.2402(5) -0.1171(3) 0.0984(4) 0.045(2) Uani 1 1 d .
H15 H 0.2140 -0.1085 0.1269 0.054 Uiso 1 1 calc R
C16 C 0.2113(6) -0.1514(3) 0.0570(5) 0.066(3) Uani 1 1 d .
C17 C 0.2463(7) -0.1632(4) 0.0138(4) 0.063(3) Uani 1 1 d .
C18 C 0.3124(6) -0.1405(4) 0.0145(4) 0.059(3) Uani 1 1 d .
C19 C 0.3540(7) -0.1462(4) -0.0290(4) 0.075(4) Uani 1 1 d .
H19 H 0.3360 -0.1659 -0.0606 0.090 Uiso 1 1 calc R
C20 C 0.4190(7) -0.1239(4) -0.0260(5) 0.076(4) Uani 1 1 d .
H20 H 0.4455 -0.1304 -0.0548 0.091 Uiso 1 1 calc R
C21 C 0.4483(6) -0.0916(4) 0.0183(4) 0.051(3) Uani 1 1 d .
C22 C 0.5156(7) -0.0684(5) 0.0240(5) 0.062(3) Uani 1 1 d .
C23 C 0.5389(6) -0.0409(4) 0.0684(5) 0.059(3) Uani 1 1 d .
C24 C 0.4959(5) -0.0348(3) 0.1087(4) 0.052(3) Uani 1 1 d .
H24 H 0.5127 -0.0146 0.1401 0.062 Uiso 1 1 calc R
C25 C 0.1409(5) -0.1755(3) 0.0635(5) 0.087(4) Uani 1 1 d .
H25A H 0.1063 -0.1650 0.0327 0.131 Uiso 1 1 calc R
H25B H 0.1264 -0.1629 0.0977 0.131 Uiso 1 1 calc R
H25C H 0.1449 -0.2141 0.0646 0.131 Uiso 1 1 calc R
C26 C 0.2146(6) -0.1993(4) -0.0317(4) 0.100(4) Uani 1 1 d .
H26A H 0.2166 -0.2359 -0.0186 0.149 Uiso 1 1 calc R
H26B H 0.2405 -0.1962 -0.0628 0.149 Uiso 1 1 calc R
H26C H 0.1660 -0.1892 -0.0432 0.149 Uiso 1 1 calc R
C27 C 0.5608(6) -0.0741(4) -0.0200(5) 0.122(5) Uani 1 1 d .
H27A H 0.5789 -0.0394 -0.0285 0.183 Uiso 1 1 calc R
H27B H 0.5334 -0.0888 -0.0529 0.183 Uiso 1 1 calc R
H27C H 0.5996 -0.0978 -0.0075 0.183 Uiso 1 1 calc R
C28 C 0.6085(5) -0.0173(4) 0.0773(5) 0.111(5) Uani 1 1 d .
H28A H 0.6436 -0.0452 0.0788 0.166 Uiso 1 1 calc R
H28B H 0.6146 0.0023 0.1119 0.166 Uiso 1 1 calc R
H28C H 0.6137 0.0069 0.0472 0.166 Uiso 1 1 calc R
C29 C 0.4628(5) -0.1139(3) 0.2344(4) 0.049(3) Uani 1 1 d .
C30 C 0.4827(5) -0.0580(3) 0.2485(3) 0.045(2) Uani 1 1 d .
C31 C 0.3824(5) -0.1706(3) 0.1893(4) 0.049(3) Uani 1 1 d .
H31 H 0.3408 -0.1765 0.1648 0.059 Uiso 1 1 calc R
C32 C 0.4196(6) -0.2141(4) 0.2118(4) 0.069(3) Uani 1 1 d .
C33 C 0.4818(6) -0.2073(4) 0.2445(4) 0.083(4) Uani 1 1 d .
C34 C 0.5035(6) -0.1555(4) 0.2586(4) 0.066(3) Uani 1 1 d .
C35 C 0.5677(6) -0.1422(4) 0.2941(4) 0.092(4) Uani 1 1 d .
H35 H 0.5970 -0.1696 0.3103 0.110 Uiso 1 1 calc R
C36 C 0.5854(6) -0.0919(4) 0.3038(4) 0.082(4) Uani 1 1 d .
H36 H 0.6277 -0.0846 0.3269 0.099 Uiso 1 1 calc R
C37 C 0.5446(5) -0.0485(3) 0.2816(4) 0.052(3) Uani 1 1 d .
C38 C 0.5631(5) 0.0057(4) 0.2940(4) 0.061(3) Uani 1 1 d .
C39 C 0.5166(5) 0.0438(3) 0.2702(3) 0.046(2) Uani 1 1 d .
C40 C 0.4560(4) 0.0287(3) 0.2374(3) 0.038(2) Uani 1 1 d .
H40 H 0.4250 0.0558 0.2227 0.045 Uiso 1 1 calc R
C41 C 0.3905(5) -0.2700(3) 0.1959(4) 0.078(3) Uani 1 1 d .
H41A H 0.4231 -0.2888 0.1758 0.117 Uiso 1 1 calc R
H41B H 0.3454 -0.2667 0.1728 0.117 Uiso 1 1 calc R
H41C H 0.3849 -0.2897 0.2290 0.117 Uiso 1 1 calc R
C42 C 0.5280(6) -0.2535(4) 0.2666(5) 0.142(6) Uani 1 1 d .
H42A H 0.5253 -0.2582 0.3056 0.213 Uiso 1 1 calc R
H42B H 0.5763 -0.2462 0.2617 0.213 Uiso 1 1 calc R
H42C H 0.5122 -0.2858 0.2468 0.213 Uiso 1 1 calc R
C43 C 0.6313(5) 0.0195(4) 0.3275(5) 0.109(5) Uani 1 1 d .
H43A H 0.6672 0.0225 0.3036 0.164 Uiso 1 1 calc R
H43B H 0.6442 -0.0082 0.3547 0.164 Uiso 1 1 calc R
H43C H 0.6269 0.0533 0.3461 0.164 Uiso 1 1 calc R
C44 C 0.5299(5) 0.1038(3) 0.2802(4) 0.063(3) Uani 1 1 d .
H44A H 0.5692 0.1150 0.2621 0.094 Uiso 1 1 calc R
H44B H 0.5406 0.1104 0.3195 0.094 Uiso 1 1 calc R
H44C H 0.4883 0.1237 0.2652 0.094 Uiso 1 1 calc R
C45 C 0.4316(5) 0.0887(4) 0.3917(4) 0.049(3) Uani 1 1 d .
C46 C 0.4396(6) 0.1456(4) 0.3940(4) 0.053(3) Uani 1 1 d .
C47 C 0.3609(5) 0.0186(4) 0.3617(3) 0.052(3) Uani 1 1 d .
H47 H 0.3183 0.0061 0.3424 0.062 Uiso 1 1 calc R
C48 C 0.4112(6) -0.0196(4) 0.3832(4) 0.057(3) Uani 1 1 d .
C49 C 0.4745(6) -0.0010(5) 0.4107(4) 0.069(3) Uani 1 1 d .
C50 C 0.4845(6) 0.0543(5) 0.4169(4) 0.074(3) Uani 1 1 d .
C51 C 0.5473(6) 0.0795(6) 0.4420(5) 0.100(4) Uani 1 1 d .
H51 H 0.5861 0.0584 0.4564 0.120 Uiso 1 1 calc R
C52 C 0.5525(7) 0.1334(6) 0.4456(5) 0.104(5) Uani 1 1 d .
H52 H 0.5930 0.1481 0.4662 0.124 Uiso 1 1 calc R
C53 C 0.5027(6) 0.1670(5) 0.4214(5) 0.077(4) Uani 1 1 d .
C54 C 0.5110(7) 0.2216(5) 0.4219(5) 0.097(4) Uani 1 1 d .
C55 C 0.4573(7) 0.2524(5) 0.3992(5) 0.093(4) Uani 1 1 d .
C56 C 0.3972(6) 0.2267(4) 0.3735(4) 0.077(3) Uani 1 1 d .
H56 H 0.3605 0.2485 0.3566 0.092 Uiso 1 1 calc R
C57 C 0.3920(5) -0.0780(3) 0.3731(4) 0.073(3) Uani 1 1 d .
H57A H 0.4273 -0.0952 0.3546 0.110 Uiso 1 1 calc R
H57B H 0.3466 -0.0804 0.3501 0.110 Uiso 1 1 calc R
H57C H 0.3896 -0.0955 0.4081 0.110 Uiso 1 1 calc R
C58 C 0.5288(5) -0.0412(4) 0.4347(5) 0.102(4) Uani 1 1 d .
H58A H 0.5054 -0.0725 0.4467 0.154 Uiso 1 1 calc R
H58B H 0.5583 -0.0255 0.4661 0.154 Uiso 1 1 calc R
H58C H 0.5575 -0.0514 0.4069 0.154 Uiso 1 1 calc R
C59 C 0.5776(7) 0.2454(5) 0.4495(5) 0.149(6) Uani 1 1 d .
H59A H 0.5915 0.2744 0.4272 0.224 Uiso 1 1 calc R
H59B H 0.6141 0.2184 0.4539 0.224 Uiso 1 1 calc R
H59C H 0.5707 0.2589 0.4855 0.224 Uiso 1 1 calc R
C60 C 0.4612(7) 0.3103(4) 0.3968(6) 0.148(6) Uani 1 1 d .
H60A H 0.4570 0.3251 0.4328 0.222 Uiso 1 1 calc R
H60B H 0.4232 0.3236 0.3699 0.222 Uiso 1 1 calc R
H60C H 0.5059 0.3208 0.3860 0.222 Uiso 1 1 calc R
C61 C 0.2160(4) 0.1898(3) 0.4107(4) 0.043(2) Uani 1 1 d .
C62 C 0.1987(4) 0.2157(3) 0.3574(4) 0.041(2) Uani 1 1 d .
C63 C 0.2754(5) 0.1240(4) 0.4596(4) 0.060(3) Uani 1 1 d .
H63 H 0.3061 0.0947 0.4610 0.072 Uiso 1 1 calc R
C64 C 0.2512(5) 0.1388(4) 0.5084(4) 0.070(3) Uani 1 1 d .
C65 C 0.2068(5) 0.1818(4) 0.5068(4) 0.053(3) Uani 1 1 d .
C66 C 0.1889(5) 0.2086(4) 0.4570(4) 0.046(2) Uani 1 1 d .
C67 C 0.1439(5) 0.2525(4) 0.4498(4) 0.053(3) Uani 1 1 d .
H67 H 0.1264 0.2665 0.4808 0.063 Uiso 1 1 calc R
C68 C 0.1250(5) 0.2752(4) 0.4018(4) 0.056(3) Uani 1 1 d .
H68 H 0.0925 0.3034 0.3996 0.067 Uiso 1 1 calc R
C69 C 0.1519(5) 0.2586(3) 0.3516(4) 0.049(3) Uani 1 1 d .
C70 C 0.1356(5) 0.2814(3) 0.3000(4) 0.043(2) Uani 1 1 d .
C71 C 0.1657(5) 0.2623(4) 0.2578(4) 0.054(3) Uani 1 1 d .
C72 C 0.2112(5) 0.2200(4) 0.2683(4) 0.053(3) Uani 1 1 d .
H72 H 0.2320 0.2064 0.2387 0.063 Uiso 1 1 calc R
C73 C 0.2750(6) 0.1089(4) 0.5609(4) 0.102(4) Uani 1 1 d .
H73A H 0.2989 0.1332 0.5882 0.152 Uiso 1 1 calc R
H73B H 0.3070 0.0807 0.5537 0.152 Uiso 1 1 calc R
H73C H 0.2346 0.0936 0.5747 0.152 Uiso 1 1 calc R
C74 C 0.1771(5) 0.1984(4) 0.5571(3) 0.076(3) Uani 1 1 d .
H74A H 0.1925 0.1738 0.5869 0.114 Uiso 1 1 calc R
H74B H 0.1262 0.1982 0.5494 0.114 Uiso 1 1 calc R
H74C H 0.1933 0.2341 0.5677 0.114 Uiso 1 1 calc R
C75 C 0.0885(5) 0.3302(3) 0.2922(4) 0.062(3) Uani 1 1 d .
H75A H 0.1172 0.3621 0.2940 0.093 Uiso 1 1 calc R
H75B H 0.0589 0.3313 0.3211 0.093 Uiso 1 1 calc R
H75C H 0.0593 0.3284 0.2565 0.093 Uiso 1 1 calc R
C76 C 0.1516(4) 0.2839(3) 0.2017(4) 0.058(3) Uani 1 1 d .
H76A H 0.1018 0.2815 0.1884 0.087 Uiso 1 1 calc R
H76B H 0.1777 0.2637 0.1776 0.087 Uiso 1 1 calc R
H76C H 0.1662 0.3210 0.2020 0.087 Uiso 1 1 calc R
C77 C -0.0053(4) 0.2082(3) 0.1830(3) 0.038(2) Uani 1 1 d .
C78 C -0.0139(4) 0.2294(3) 0.1298(3) 0.034(2) Uani 1 1 d .
C79 C 0.0414(4) 0.1420(3) 0.2401(4) 0.041(2) Uani 1 1 d .
H79 H 0.0684 0.1107 0.2456 0.049 Uiso 1 1 calc R
C80 C 0.0173(5) 0.1647(3) 0.2849(3) 0.045(2) Uani 1 1 d .
C81 C -0.0208(4) 0.2104(4) 0.2783(4) 0.045(2) Uani 1 1 d .
C82 C -0.0321(4) 0.2323(4) 0.2249(3) 0.043(2) Uani 1 1 d .
C83 C -0.0684(5) 0.2819(4) 0.2131(4) 0.068(3) Uani 1 1 d .
H83 H -0.0870 0.3000 0.2415 0.081 Uiso 1 1 calc R
C84 C -0.0760(5) 0.3020(4) 0.1632(4) 0.067(3) Uani 1 1 d .
H84 H -0.1011 0.3342 0.1571 0.080 Uiso 1 1 calc R
C85 C -0.0490(4) 0.2788(3) 0.1180(4) 0.047(2) Uani 1 1 d .
C86 C -0.0532(5) 0.2994(3) 0.0658(4) 0.047(2) Uani 1 1 d .
C87 C -0.0261(4) 0.2732(3) 0.0261(4) 0.041(2) Uani 1 1 d .
C88 C 0.0051(4) 0.2242(3) 0.0412(4) 0.039(2) Uani 1 1 d .
H88 H 0.0225 0.2048 0.0132 0.047 Uiso 1 1 calc R
C89 C 0.0339(5) 0.1368(3) 0.3420(3) 0.056(3) Uani 1 1 d .
H89A H 0.0596 0.1611 0.3683 0.084 Uiso 1 1 calc R
H89B H 0.0620 0.1052 0.3385 0.084 Uiso 1 1 calc R
H89C H -0.0097 0.1267 0.3548 0.084 Uiso 1 1 calc R
C90 C -0.0486(5) 0.2364(4) 0.3263(3) 0.076(3) Uani 1 1 d .
H90A H -0.0885 0.2162 0.3355 0.114 Uiso 1 1 calc R
H90B H -0.0633 0.2726 0.3165 0.114 Uiso 1 1 calc R
H90C H -0.0120 0.2372 0.3580 0.114 Uiso 1 1 calc R
C91 C -0.0892(5) 0.3513(4) 0.0522(4) 0.084(4) Uani 1 1 d .
H91A H -0.0702 0.3679 0.0217 0.126 Uiso 1 1 calc R
H91B H -0.0817 0.3745 0.0842 0.126 Uiso 1 1 calc R
H91C H -0.1392 0.3452 0.0418 0.126 Uiso 1 1 calc R
C92 C -0.0299(5) 0.2922(3) -0.0300(3) 0.060(3) Uani 1 1 d .
H92A H -0.0781 0.3018 -0.0439 0.091 Uiso 1 1 calc R
H92B H -0.0143 0.2644 -0.0530 0.091 Uiso 1 1 calc R
H92C H 0.0000 0.3233 -0.0308 0.091 Uiso 1 1 calc R
C93 C -0.0491(5) 0.0739(3) 0.0365(4) 0.048(3) Uani 1 1 d .
C94 C 0.0101(4) 0.0797(3) 0.0077(3) 0.031(2) Uani 1 1 d .
C95 C -0.0968(5) 0.0884(3) 0.1150(4) 0.054(3) Uani 1 1 d .
H95 H -0.0917 0.1020 0.1511 0.064 Uiso 1 1 calc R
C96 C -0.1602(5) 0.0666(4) 0.0958(4) 0.057(3) Uani 1 1 d .
C97 C -0.1685(5) 0.0468(3) 0.0423(5) 0.053(3) Uani 1 1 d .
C98 C -0.1116(5) 0.0506(3) 0.0119(4) 0.039(2) Uani 1 1 d .
C99 C -0.1132(5) 0.0342(3) -0.0437(4) 0.047(3) Uani 1 1 d .
H99 H -0.1548 0.0192 -0.0621 0.056 Uiso 1 1 calc R
C100 C -0.0601(6) 0.0389(3) -0.0700(4) 0.050(3) Uani 1 1 d .
H100 H -0.0643 0.0266 -0.1066 0.060 Uiso 1 1 calc R
C101 C 0.0045(5) 0.0619(3) -0.0459(3) 0.034(2) Uani 1 1 d .
C102 C 0.0622(5) 0.0676(3) -0.0740(3) 0.040(2) Uani 1 1 d .
C103 C 0.1206(5) 0.0911(3) -0.0481(3) 0.041(2) Uani 1 1 d .
C104 C 0.1212(5) 0.1069(3) 0.0077(4) 0.042(2) Uani 1 1 d .
H104 H 0.1629 0.1214 0.0265 0.051 Uiso 1 1 calc R
C105 C -0.2190(5) 0.0680(4) 0.1307(4) 0.086(4) Uani 1 1 d .
H10A H -0.2006 0.0796 0.1678 0.129 Uiso 1 1 calc R
H10B H -0.2391 0.0326 0.1322 0.129 Uiso 1 1 calc R
H10C H -0.2550 0.0927 0.1146 0.129 Uiso 1 1 calc R
C106 C -0.2350(5) 0.0210(4) 0.0163(4) 0.068(3) Uani 1 1 d .
H10D H -0.2317 -0.0172 0.0218 0.101 Uiso 1 1 calc R
H10E H -0.2425 0.0288 -0.0229 0.101 Uiso 1 1 calc R
H10F H -0.2741 0.0348 0.0332 0.101 Uiso 1 1 calc R
C107 C 0.0572(4) 0.0492(3) -0.1325(3) 0.050(2) Uani 1 1 d .
H10G H 0.1024 0.0537 -0.1452 0.075 Uiso 1 1 calc R
H10H H 0.0221 0.0702 -0.1554 0.075 Uiso 1 1 calc R
H10I H 0.0438 0.0119 -0.1348 0.075 Uiso 1 1 calc R
C108 C 0.1874(5) 0.1006(3) -0.0731(3) 0.059(3) Uani 1 1 d .
H10J H 0.2036 0.0671 -0.0866 0.088 Uiso 1 1 calc R
H10K H 0.2232 0.1151 -0.0453 0.088 Uiso 1 1 calc R
H10L H 0.1779 0.1256 -0.1035 0.088 Uiso 1 1 calc R

loop_
_atom_site_aniso_label
_atom_site_aniso_U_11
_atom_site_aniso_U_22
_atom_site_aniso_U_33
_atom_site_aniso_U_23
_atom_site_aniso_U_13
_atom_site_aniso_U_12
Zn1 0.0383(7) 0.0269(5) 0.0393(6) 0.0003(5) 0.0065(5) 0.0019(5)
Zn2 0.0530(7) 0.0342(6) 0.0339(6) -0.0064(5) 0.0035(5) 0.0060(5)
Zn3 0.0399(7) 0.0406(6) 0.0340(6) -0.0059(5) 0.0040(5) 0.0031(5)
Fe1 0.0400(8) 0.0269(7) 0.0372(8) -0.0023(6) 0.0047(6) -0.0008(6)
Fe2 0.0466(9) 0.0403(8) 0.0362(8) -0.0013(6) 0.0116(7) -0.0060(7)
N1 0.041(5) 0.044(5) 0.040(5) 0.004(4) 0.016(4) -0.001(4)
N2 0.070(6) 0.032(4) 0.032(5) 0.000(4) 0.010(5) 0.012(4)
N3 0.034(5) 0.047(5) 0.033(5) -0.010(3) 0.005(4) -0.005(4)
N4 0.042(5) 0.034(4) 0.052(5) 0.002(4) 0.016(4) 0.004(4)
N5 0.050(5) 0.042(5) 0.035(5) -0.004(4) -0.001(4) 0.017(4)
N6 0.051(5) 0.047(5) 0.022(4) -0.004(4) 0.006(4) 0.013(4)
N7 0.044(6) 0.080(6) 0.086(7) -0.006(5) 0.009(6) -0.001(5)
N8 0.078(7) 0.089(7) 0.038(6) -0.001(5) 0.005(5) 0.006(5)
N9 0.074(6) 0.035(5) 0.086(7) -0.007(5) -0.013(5) -0.005(5)
N10 0.066(6) 0.066(6) 0.062(6) 0.001(5) 0.018(5) -0.026(5)
N11 0.117(8) 0.062(6) 0.060(6) 0.008(5) 0.019(6) -0.023(6)
N12 0.105(9) 0.096(8) 0.164(11) -0.043(7) 0.082(9) -0.031(7)
N13 0.049(5) 0.020(4) 0.036(5) -0.003(3) -0.003(4) 0.015(4)
N14 0.048(6) 0.041(5) 0.033(5) 0.007(4) 0.010(4) 0.011(4)
N15 0.049(5) 0.036(5) 0.036(5) -0.005(4) 0.005(4) -0.002(4)
N16 0.042(5) 0.021(4) 0.028(4) -0.004(3) -0.005(4) -0.002(3)
N17 0.054(6) 0.035(5) 0.040(5) -0.009(4) 0.002(4) -0.001(4)
N18 0.068(6) 0.042(5) 0.050(5) -0.004(4) -0.010(5) -0.002(5)
N19 0.052(5) 0.053(5) 0.024(5) -0.015(4) -0.010(4) 0.006(4)
N20 0.052(5) 0.035(4) 0.040(5) -0.012(4) 0.014(4) 0.006(4)
N21 0.037(5) 0.043(5) 0.036(5) 0.009(4) 0.006(4) 0.005(4)
N22 0.021(4) 0.048(5) 0.047(5) 0.005(4) 0.013(4) 0.006(3)
N23 0.033(5) 0.048(5) 0.045(5) -0.002(4) 0.016(4) 0.002(4)
N24 0.026(5) 0.034(4) 0.035(4) -0.005(3) 0.010(4) 0.000(3)
C1 0.026(5) 0.042(6) 0.030(5) -0.003(5) 0.002(4) 0.016(5)
C2 0.038(6) 0.022(5) 0.059(7) -0.007(5) 0.004(6) 0.005(4)
C3 0.085(8) 0.022(5) 0.009(5) -0.006(4) 0.002(5) -0.019(5)
C4 0.054(7) 0.033(6) 0.037(6) 0.013(4) 0.008(5) 0.011(5)
C5 0.035(6) 0.038(6) 0.020(5) -0.002(4) -0.001(4) 0.005(5)
C6 0.036(6) 0.042(6) 0.029(6) -0.014(5) 0.006(5) -0.010(5)
C7 0.065(7) 0.024(5) 0.038(6) 0.003(4) 0.004(6) -0.002(5)
C8 0.035(6) 0.038(6) 0.062(7) -0.017(5) 0.016(6) 0.006(4)
C9 0.056(7) 0.039(6) 0.032(6) -0.011(5) -0.009(5) -0.005(5)
C10 0.041(6) 0.042(6) 0.050(7) 0.015(5) 0.005(5) -0.010(5)
C11 0.085(8) 0.034(6) 0.043(7) 0.001(5) 0.028(6) -0.022(5)
C12 0.056(8) 0.104(9) 0.065(8) -0.021(6) 0.030(7) -0.032(7)
C13 0.066(8) 0.030(5) 0.029(6) -0.007(4) -0.004(6) 0.026(5)
C14 0.058(7) 0.031(5) 0.044(7) 0.000(5) 0.012(6) 0.015(5)
C15 0.037(6) 0.029(5) 0.066(7) 0.002(5) -0.003(5) 0.005(5)
C16 0.057(8) 0.022(5) 0.105(10) -0.001(6) -0.032(8) 0.000(5)
C17 0.078(9) 0.050(7) 0.056(8) -0.011(6) -0.011(7) 0.019(7)
C18 0.075(9) 0.048(7) 0.049(8) 0.008(6) -0.006(7) 0.032(6)
C19 0.114(11) 0.073(8) 0.035(7) -0.002(6) 0.003(8) 0.046(8)
C20 0.106(11) 0.059(8) 0.070(9) 0.012(7) 0.041(9) 0.051(8)
C21 0.081(9) 0.041(6) 0.034(7) -0.001(5) 0.020(7) 0.033(6)
C22 0.076(9) 0.074(8) 0.046(8) 0.026(6) 0.041(7) 0.048(7)
C23 0.054(8) 0.059(7) 0.075(9) 0.032(6) 0.043(7) 0.028(6)
C24 0.051(7) 0.038(6) 0.066(8) 0.021(5) 0.007(6) 0.006(5)
C25 0.071(8) 0.042(6) 0.132(11) -0.013(6) -0.045(8) -0.003(6)
C26 0.143(11) 0.070(8) 0.071(8) -0.024(6) -0.039(8) -0.018(8)
C27 0.154(12) 0.117(10) 0.121(11) 0.064(8) 0.108(10) 0.092(9)
C28 0.047(8) 0.105(10) 0.191(14) 0.065(9) 0.053(9) 0.006(7)
C29 0.064(7) 0.040(6) 0.040(6) -0.001(5) -0.004(6) -0.001(5)
C30 0.056(7) 0.035(6) 0.039(6) 0.009(5) -0.008(5) 0.012(5)
C31 0.061(7) 0.023(5) 0.058(7) -0.006(5) -0.016(5) -0.003(5)
C32 0.077(8) 0.044(7) 0.077(8) 0.003(6) -0.021(7) -0.002(6)
C33 0.109(10) 0.036(7) 0.089(9) 0.017(6) -0.040(8) 0.012(7)
C34 0.086(8) 0.027(6) 0.073(8) 0.002(5) -0.027(7) 0.028(6)
C35 0.140(11) 0.021(6) 0.092(9) 0.002(5) -0.062(8) 0.019(6)
C36 0.092(9) 0.040(7) 0.097(9) -0.005(6) -0.053(7) 0.017(6)
C37 0.054(7) 0.037(6) 0.056(7) -0.007(5) -0.023(6) 0.004(5)
C38 0.073(8) 0.045(7) 0.056(7) -0.006(5) -0.026(6) -0.005(6)
C39 0.053(7) 0.046(6) 0.035(6) -0.006(5) -0.011(5) -0.007(5)
C40 0.044(6) 0.033(5) 0.032(5) -0.005(4) -0.008(5) 0.002(4)
C41 0.096(9) 0.040(6) 0.085(8) 0.003(6) -0.029(7) -0.011(6)
C42 0.171(13) 0.029(7) 0.185(14) -0.010(7) -0.114(11) 0.046(7)
C43 0.095(10) 0.063(8) 0.143(12) -0.005(7) -0.075(9) 0.002(7)
C44 0.091(8) 0.017(5) 0.074(7) -0.017(5) -0.012(6) 0.003(5)
C45 0.036(6) 0.068(8) 0.042(6) -0.021(6) -0.001(5) -0.005(6)
C46 0.062(8) 0.059(7) 0.035(6) -0.022(5) -0.004(6) -0.021(6)
C47 0.062(7) 0.066(7) 0.026(6) -0.005(5) -0.004(5) 0.012(6)
C48 0.064(8) 0.049(7) 0.058(7) 0.007(5) 0.006(6) 0.023(6)
C49 0.054(8) 0.091(9) 0.058(8) -0.003(7) -0.003(6) 0.007(7)
C50 0.074(9) 0.066(8) 0.073(8) -0.020(6) -0.020(7) 0.013(7)
C51 0.055(8) 0.127(12) 0.098(10) -0.004(9) -0.059(7) 0.013(8)
C52 0.106(11) 0.088(10) 0.107(11) -0.058(9) -0.017(9) -0.026(9)
C53 0.054(8) 0.073(9) 0.096(10) -0.015(7) -0.010(7) 0.007(7)
C54 0.103(11) 0.073(10) 0.104(10) -0.052(8) -0.018(9) -0.027(9)
C55 0.081(10) 0.053(8) 0.134(12) -0.031(8) -0.021(9) -0.026(7)
C56 0.080(9) 0.051(7) 0.100(9) -0.027(6) 0.010(7) -0.006(6)
C57 0.097(9) 0.048(7) 0.072(8) 0.006(6) 0.001(7) 0.015(6)
C58 0.069(8) 0.089(9) 0.131(11) 0.013(8) -0.049(8) 0.035(7)
C59 0.134(13) 0.139(13) 0.162(14) -0.064(11) -0.019(11) -0.080(10)
C60 0.181(15) 0.048(8) 0.199(16) -0.037(9) -0.026(12) -0.053(9)
C61 0.037(6) 0.042(6) 0.051(7) -0.012(5) 0.005(5) 0.008(5)
C62 0.041(6) 0.027(5) 0.053(7) -0.008(5) -0.001(5) 0.000(5)
C63 0.066(7) 0.079(7) 0.032(6) 0.004(6) 0.000(6) 0.026(6)
C64 0.077(8) 0.103(9) 0.030(6) -0.002(6) 0.001(6) 0.043(7)
C65 0.056(7) 0.074(7) 0.028(6) -0.010(5) 0.006(5) 0.005(6)
C66 0.047(7) 0.061(7) 0.030(6) -0.017(5) 0.003(5) 0.001(5)
C67 0.043(7) 0.062(7) 0.056(7) -0.025(6) 0.014(6) 0.002(5)
C68 0.050(7) 0.056(7) 0.064(8) -0.008(6) 0.017(6) -0.004(5)
C69 0.055(7) 0.036(6) 0.059(7) -0.017(5) 0.019(6) 0.003(5)
C70 0.056(7) 0.042(6) 0.033(6) 0.008(5) 0.008(5) 0.001(5)
C71 0.061(7) 0.052(7) 0.053(7) 0.008(6) 0.021(6) 0.018(6)
C72 0.067(8) 0.051(7) 0.044(7) 0.011(5) 0.019(6) 0.010(6)
C73 0.111(10) 0.151(11) 0.041(7) -0.009(7) 0.002(7) 0.074(9)
C74 0.066(8) 0.130(10) 0.031(6) -0.011(6) 0.002(6) 0.016(7)
C75 0.076(8) 0.057(7) 0.053(7) -0.004(5) 0.008(6) 0.039(6)
C76 0.048(7) 0.052(6) 0.077(8) 0.003(6) 0.022(6) 0.022(5)
C77 0.048(6) 0.039(6) 0.030(6) -0.003(5) 0.011(5) 0.021(5)
C78 0.030(6) 0.038(5) 0.034(6) -0.003(5) 0.005(5) 0.004(4)
C79 0.051(6) 0.034(5) 0.041(6) -0.003(5) 0.016(5) 0.007(5)
C80 0.053(7) 0.048(6) 0.032(6) -0.001(5) 0.003(5) 0.000(5)
C81 0.036(6) 0.055(6) 0.047(7) 0.003(5) 0.019(5) 0.016(5)
C82 0.044(6) 0.063(7) 0.024(5) 0.006(5) 0.012(5) 0.015(5)
C83 0.087(8) 0.074(8) 0.044(7) -0.005(6) 0.014(6) 0.049(7)
C84 0.103(9) 0.056(7) 0.043(7) 0.001(6) 0.012(7) 0.044(6)
C85 0.045(6) 0.056(7) 0.040(6) 0.006(5) 0.002(5) 0.026(5)
C86 0.051(7) 0.044(6) 0.047(7) 0.000(5) 0.012(6) -0.001(5)
C87 0.030(6) 0.045(6) 0.049(7) -0.002(5) 0.011(5) 0.002(5)
C88 0.026(5) 0.056(6) 0.036(6) 0.002(5) 0.006(5) -0.007(5)
C89 0.074(7) 0.061(7) 0.038(6) 0.004(5) 0.021(5) 0.014(5)
C90 0.111(9) 0.094(8) 0.032(6) -0.005(5) 0.036(6) 0.048(7)
C91 0.093(9) 0.075(8) 0.092(9) 0.026(7) 0.040(7) 0.044(7)
C92 0.074(8) 0.062(7) 0.049(7) 0.018(5) 0.024(6) 0.012(6)
C93 0.049(7) 0.040(6) 0.051(7) 0.013(5) -0.002(6) 0.015(5)
C94 0.034(6) 0.026(5) 0.032(6) 0.001(4) 0.005(5) -0.003(4)
C95 0.047(7) 0.062(7) 0.053(7) 0.007(5) 0.012(6) -0.002(6)
C96 0.036(7) 0.067(7) 0.064(8) 0.002(6) -0.004(6) 0.000(6)
C97 0.023(6) 0.046(6) 0.083(9) 0.024(6) -0.011(6) -0.012(5)
C98 0.035(6) 0.034(5) 0.042(6) 0.004(5) -0.010(5) -0.001(5)
C99 0.043(7) 0.031(6) 0.064(8) 0.003(5) -0.002(6) 0.000(5)
C100 0.086(9) 0.029(6) 0.035(6) -0.010(4) 0.007(6) 0.008(6)
C101 0.042(6) 0.019(5) 0.033(6) -0.002(4) -0.020(5) -0.001(4)
C102 0.060(7) 0.024(5) 0.038(6) -0.007(4) 0.017(6) -0.002(5)
C103 0.059(7) 0.034(5) 0.032(6) -0.015(4) 0.011(5) -0.002(5)
C104 0.036(6) 0.044(6) 0.045(7) -0.001(5) 0.000(5) 0.002(5)
C105 0.048(7) 0.117(10) 0.098(9) 0.035(7) 0.027(7) -0.011(7)
C106 0.053(7) 0.070(7) 0.075(8) 0.026(6) -0.011(6) 0.001(6)
C107 0.061(7) 0.053(6) 0.034(6) -0.010(5) 0.004(5) -0.005(5)
C108 0.070(7) 0.069(7) 0.046(6) -0.016(5) 0.038(6) -0.009(6)

loop_
_atom_type_symbol
_atom_type_description
_atom_type_scat_dispersion_real
_atom_type_scat_dispersion_imag
_atom_type_scat_source
C C 0.0033 0.0016 'International Tables Vol C Tables 4.2.6.8 and 6.1.1.4'
H H 0.0000 0.0000 'International Tables Vol C Tables 4.2.6.8 and 6.1.1.4'
N N 0.0061 0.0033 'International Tables Vol C Tables 4.2.6.8 and 6.1.1.4'
Fe Fe 0.3463 0.8444 'International Tables Vol C Tables 4.2.6.8 and 6.1.1.4'
Zn Zn 0.2839 1.4301 'International Tables Vol C Tables 4.2.6.8 and 6.1.1.4'

loop_
_geom_angle_atom_site_label_1
_geom_angle_atom_site_label_2
_geom_angle_atom_site_label_3
_geom_angle
N4 Zn1 N1 92.3(3)
N4 Zn1 N16 98.1(3)
N1 Zn1 N16 97.2(2)
N4 Zn1 N13 95.3(3)
N1 Zn1 N13 99.5(2)
N16 Zn1 N13 158.1(2)
N4 Zn1 N14 171.3(3)
N1 Zn1 N14 89.1(2)
N16 Zn1 N14 90.2(3)
N13 Zn1 N14 76.0(3)
N4 Zn1 N15 94.3(3)
N1 Zn1 N15 170.7(3)
N16 Zn1 N15 75.4(3)
N13 Zn1 N15 86.4(2)
N14 Zn1 N15 85.3(2)
N2 Zn2 N5 95.9(3)
N2 Zn2 N17 96.1(3)
N5 Zn2 N17 93.2(3)
N2 Zn2 N20 91.4(3)
N5 Zn2 N20 94.2(3)
N17 Zn2 N20 168.9(3)
N2 Zn2 N18 90.7(3)
N5 Zn2 N18 167.5(3)
N17 Zn2 N18 75.5(3)
N20 Zn2 N18 96.3(3)
N2 Zn2 N19 165.0(3)
N5 Zn2 N19 92.6(3)
N17 Zn2 N19 95.7(3)
N20 Zn2 N19 75.7(3)
N18 Zn2 N19 83.3(3)
N3 Zn3 N6 90.3(3)
N3 Zn3 N24 90.4(3)
N6 Zn3 N24 101.8(2)
N3 Zn3 N23 166.1(3)
N6 Zn3 N23 92.0(3)
N24 Zn3 N23 75.7(3)
N3 Zn3 N21 98.9(3)
N6 Zn3 N21 91.8(3)
N24 Zn3 N21 163.5(3)
N23 Zn3 N21 94.7(3)
N3 Zn3 N22 96.2(2)
N6 Zn3 N22 165.5(3)
N24 Zn3 N22 91.1(2)
N23 Zn3 N22 84.7(2)
N21 Zn3 N22 74.5(3)
C3 Fe1 C2 89.5(3)
C3 Fe1 C9 87.4(3)
C2 Fe1 C9 89.3(3)
C3 Fe1 C1 93.4(3)
C2 Fe1 C1 88.0(3)
C9 Fe1 C1 177.2(3)
C3 Fe1 C7 179.2(3)
C2 Fe1 C7 90.3(4)
C9 Fe1 C7 91.7(4)
C1 Fe1 C7 87.4(3)
C3 Fe1 C8 89.2(3)
C2 Fe1 C8 177.7(3)
C9 Fe1 C8 88.7(3)
C1 Fe1 C8 94.0(3)
C7 Fe1 C8 91.0(4)
C10 Fe2 C11 90.6(4)
C10 Fe2 C5 174.1(4)
C11 Fe2 C5 89.1(3)
C10 Fe2 C12 93.4(4)
C11 Fe2 C12 91.1(4)
C5 Fe2 C12 92.5(4)
C10 Fe2 C4 85.2(4)
C11 Fe2 C4 88.6(4)
C5 Fe2 C4 88.8(3)
C12 Fe2 C4 178.6(4)
C10 Fe2 C6 93.6(3)
C11 Fe2 C6 175.9(3)
C5 Fe2 C6 86.8(3)
C12 Fe2 C6 88.7(4)
C4 Fe2 C6 91.7(3)
C1 N1 Zn1 157.9(7)
C2 N2 Zn2 162.9(8)
C3 N3 Zn3 160.4(7)
C4 N4 Zn1 165.9(7)
C5 N5 Zn2 161.5(7)
C6 N6 Zn3 164.7(7)
C15 N13 C13 118.9(8)
C15 N13 Zn1 125.9(6)
C13 N13 Zn1 115.2(6)
C24 N14 C14 117.4(8)
C24 N14 Zn1 127.8(7)
C14 N14 Zn1 114.7(6)
C31 N15 C29 117.1(7)
C31 N15 Zn1 128.7(6)
C29 N15 Zn1 113.7(5)
C40 N16 C30 114.8(7)
C40 N16 Zn1 126.4(5)
C30 N16 Zn1 118.0(5)
C47 N17 C45 117.4(8)
C47 N17 Zn2 125.7(6)
C45 N17 Zn2 116.7(6)
C46 N18 C56 115.1(9)
C46 N18 Zn2 114.8(6)
C56 N18 Zn2 130.0(7)
C63 N19 C61 117.9(8)
C63 N19 Zn2 128.3(6)
C61 N19 Zn2 113.8(6)
C62 N20 C72 117.4(8)
C62 N20 Zn2 116.3(6)
C72 N20 Zn2 126.3(6)
C79 N21 C77 119.3(7)
C79 N21 Zn3 124.8(6)
C77 N21 Zn3 115.8(5)
C88 N22 C78 116.1(7)
C88 N22 Zn3 129.5(6)
C78 N22 Zn3 114.4(5)
C95 N23 C93 116.0(8)
C95 N23 Zn3 129.2(6)
C93 N23 Zn3 114.9(6)
C104 N24 C94 116.7(7)
C104 N24 Zn3 127.7(6)
C94 N24 Zn3 115.6(5)
N1 C1 Fe1 172.9(7)
N2 C2 Fe1 174.3(8)
N3 C3 Fe1 179.7(9)
N4 C4 Fe2 178.6(8)
N5 C5 Fe2 175.6(8)
N6 C6 Fe2 175.3(7)
N7 C7 Fe1 177.2(9)
N8 C8 Fe1 178.3(9)
N9 C9 Fe1 177.0(9)
N10 C10 Fe2 177.8(8)
N11 C11 Fe2 177.7(9)
N12 C12 Fe2 176.4(12)
N13 C13 C18 121.6(10)
N13 C13 C14 117.7(8)
C18 C13 C14 120.7(10)
N14 C14 C21 122.0(10)
N14 C14 C13 116.2(8)
C21 C14 C13 121.8(10)
N13 C15 C16 122.0(9)
C17 C16 C15 120.8(10)
C17 C16 C25 122.9(10)
C15 C16 C25 116.3(11)
C16 C17 C18 116.9(10)
C16 C17 C26 120.9(12)
C18 C17 C26 122.2(11)
C13 C18 C17 119.8(10)
C13 C18 C19 116.2(11)
C17 C18 C19 123.9(11)
C20 C19 C18 121.7(11)
C19 C20 C21 122.9(11)
C14 C21 C20 116.5(11)
C14 C21 C22 118.2(10)
C20 C21 C22 125.2(11)
C23 C22 C21 120.0(10)
C23 C22 C27 119.1(13)
C21 C22 C27 120.9(12)
C22 C23 C24 118.7(10)
C22 C23 C28 122.6(11)
C24 C23 C28 118.7(12)
N14 C24 C23 123.6(10)
N15 C29 C34 123.4(8)
N15 C29 C30 116.4(8)
C34 C29 C30 120.1(9)
N16 C30 C37 126.4(8)
N16 C30 C29 114.9(8)
C37 C30 C29 118.6(8)
N15 C31 C32 123.0(9)
C33 C32 C31 120.3(9)
C33 C32 C41 121.6(9)
C31 C32 C41 118.1(9)
C32 C33 C34 118.2(9)
C32 C33 C42 122.7(10)
C34 C33 C42 119.1(10)
C29 C34 C33 117.8(9)
C29 C34 C35 117.8(9)
C33 C34 C35 124.4(9)
C36 C35 C34 120.4(9)
C35 C36 C37 123.7(9)
C30 C37 C36 119.2(8)
C30 C37 C38 117.6(8)
C36 C37 C38 123.1(9)
C39 C38 C37 116.2(8)
C39 C38 C43 122.8(8)
C37 C38 C43 120.9(9)
C40 C39 C38 120.2(8)
C40 C39 C44 118.1(8)
C38 C39 C44 121.7(8)
N16 C40 C39 124.6(8)
N17 C45 C50 122.9(9)
N17 C45 C46 115.4(9)
C50 C45 C46 121.6(9)
N18 C46 C53 123.9(10)
N18 C46 C45 117.5(9)
C53 C46 C45 118.6(10)
N17 C47 C48 124.5(9)
C49 C48 C47 117.5(9)
C49 C48 C57 125.4(9)
C47 C48 C57 117.1(9)
C48 C49 C50 118.8(10)
C48 C49 C58 118.4(10)
C50 C49 C58 122.7(10)
C49 C50 C45 118.5(10)
C49 C50 C51 125.4(11)
C45 C50 C51 115.8(10)
C52 C51 C50 121.3(11)
C53 C52 C51 123.6(12)
C52 C53 C54 122.9(12)
C52 C53 C46 118.8(11)
C54 C53 C46 118.3(11)
C55 C54 C53 119.1(11)
C55 C54 C59 121.3(12)
C53 C54 C59 119.6(13)
C54 C55 C56 117.4(11)
C54 C55 C60 123.3(11)
C56 C55 C60 119.2(12)
N18 C56 C55 126.0(11)
N19 C61 C66 122.3(9)
N19 C61 C62 116.8(8)
C66 C61 C62 120.9(8)
N20 C62 C69 122.8(9)
N20 C62 C61 117.4(8)
C69 C62 C61 119.8(9)
N19 C63 C64 125.0(9)
C65 C64 C63 117.8(9)
C65 C64 C73 122.0(9)
C63 C64 C73 120.1(9)
C64 C65 C66 118.7(9)
C64 C65 C74 120.4(9)
C66 C65 C74 120.8(9)
C65 C66 C61 118.2(9)
C65 C66 C67 124.4(9)
C61 C66 C67 117.4(9)
C68 C67 C66 123.0(9)
C67 C68 C69 123.0(9)
C70 C69 C62 118.1(8)
C70 C69 C68 126.2(9)
C62 C69 C68 115.7(9)
C71 C70 C69 119.3(9)
C71 C70 C75 120.4(8)
C69 C70 C75 120.1(8)
C70 C71 C72 117.6(9)
C70 C71 C76 123.1(8)
C72 C71 C76 119.3(9)
N20 C72 C71 124.9(9)
N21 C77 C82 120.7(8)
N21 C77 C78 117.3(7)
C82 C77 C78 121.9(8)
N22 C78 C77 117.9(7)
N22 C78 C85 121.2(8)
C77 C78 C85 120.9(8)
N21 C79 C80 123.2(8)
C81 C80 C79 119.5(8)
C81 C80 C89 121.7(8)
C79 C80 C89 118.8(8)
C80 C81 C82 116.8(8)
C80 C81 C90 121.2(8)
C82 C81 C90 122.0(8)
C77 C82 C81 120.3(8)
C77 C82 C83 117.5(8)
C81 C82 C83 122.1(8)
C84 C83 C82 120.5(8)
C83 C84 C85 124.5(9)
C86 C85 C84 126.5(8)
C86 C85 C78 118.8(8)
C84 C85 C78 114.6(8)
C87 C86 C85 121.0(9)
C87 C86 C91 118.9(9)
C85 C86 C91 120.1(8)
C86 C87 C88 115.9(8)
C86 C87 C92 123.7(8)
C88 C87 C92 120.4(8)
N22 C88 C87 126.9(8)
N23 C93 C98 121.8(9)
N23 C93 C94 116.3(9)
C98 C93 C94 121.9(9)
N24 C94 C101 123.9(8)
N24 C94 C93 117.6(8)
C101 C94 C93 118.5(8)
N23 C95 C96 127.9(9)
C95 C96 C97 116.7(9)
C95 C96 C105 120.1(10)
C97 C96 C105 123.1(9)
C96 C97 C98 118.6(8)
C96 C97 C106 122.3(10)
C98 C97 C106 119.2(10)
C93 C98 C97 119.1(9)
C93 C98 C99 115.9(9)
C97 C98 C99 125.0(9)
C100 C99 C98 122.9(9)
C99 C100 C101 122.5(9)
C94 C101 C102 118.5(8)
C94 C101 C100 118.3(9)
C102 C101 C100 123.2(8)
C103 C102 C101 118.8(8)
C103 C102 C107 121.5(8)
C101 C102 C107 119.6(8)
C102 C103 C104 117.8(8)
C102 C103 C108 125.2(8)
C104 C103 C108 116.9(8)
N24 C104 C103 124.1(8)

loop_
_geom_bond_atom_site_label_1
_geom_bond_atom_site_label_2
_geom_bond_distance
Zn1 N4 2.056(7)
Zn1 N1 2.115(7)
Zn1 N16 2.133(6)
Zn1 N13 2.165(7)
Zn1 N14 2.197(7)
Zn1 N15 2.223(7)
Zn2 N2 2.077(7)
Zn2 N5 2.097(8)
Zn2 N17 2.128(7)
Zn2 N20 2.173(7)
Zn2 N18 2.179(8)
Zn2 N19 2.202(7)
Zn3 N3 2.053(7)
Zn3 N6 2.080(7)
Zn3 N24 2.175(6)
Zn3 N23 2.179(7)
Zn3 N21 2.181(7)
Zn3 N22 2.217(7)
Fe1 C3 1.905(11)
Fe1 C2 1.933(10)
Fe1 C9 1.942(9)
Fe1 C1 1.942(9)
Fe1 C7 1.959(10)
Fe1 C8 1.971(11)
Fe2 C10 1.877(9)
Fe2 C11 1.915(10)
Fe2 C5 1.935(9)
Fe2 C12 1.936(11)
Fe2 C4 1.940(10)
Fe2 C6 1.966(10)
N1 C1 1.154(8)
N2 C2 1.148(9)
N3 C3 1.172(10)
N4 C4 1.128(9)
N5 C5 1.135(8)
N6 C6 1.150(9)
N7 C7 1.159(10)
N8 C8 1.145(10)
N9 C9 1.150(9)
N10 C10 1.218(9)
N11 C11 1.180(10)
N12 C12 1.149(11)
N13 C15 1.330(9)
N13 C13 1.351(10)
N14 C24 1.344(10)
N14 C14 1.355(10)
N15 C31 1.330(9)
N15 C29 1.358(10)
N16 C40 1.342(8)
N16 C30 1.346(9)
N17 C47 1.345(10)
N17 C45 1.348(10)
N18 C46 1.321(11)
N18 C56 1.340(10)
N19 C63 1.296(10)
N19 C61 1.359(9)
N20 C62 1.309(9)
N20 C72 1.329(10)
N21 C79 1.305(9)
N21 C77 1.354(9)
N22 C88 1.333(9)
N22 C78 1.352(9)
N23 C95 1.334(10)
N23 C93 1.373(10)
N24 C104 1.320(9)
N24 C94 1.340(9)
C13 C18 1.403(12)
C13 C14 1.458(12)
C14 C21 1.385(12)
C15 C16 1.398(12)
C16 C17 1.379(13)
C16 C25 1.526(13)
C17 C18 1.404(13)
C17 C26 1.511(12)
C18 C19 1.441(13)
C19 C20 1.377(14)
C20 C21 1.420(14)
C21 C22 1.422(14)
C22 C23 1.325(13)
C22 C27 1.498(12)
C23 C24 1.396(12)
C23 C28 1.466(13)
C29 C34 1.401(11)
C29 C30 1.494(11)
C30 C37 1.377(11)
C31 C32 1.389(11)
C32 C33 1.367(12)
C32 C41 1.555(11)
C33 C34 1.406(12)
C33 C42 1.530(12)
C34 C35 1.459(13)
C35 C36 1.335(11)
C36 C37 1.418(11)
C37 C38 1.443(11)
C38 C39 1.393(11)
C38 C43 1.500(12)
C39 C40 1.386(10)
C39 C44 1.555(10)
C45 C50 1.421(12)
C45 C46 1.450(12)
C46 C53 1.422(13)
C47 C48 1.423(11)
C48 C49 1.399(12)
C48 C57 1.537(12)
C49 C50 1.420(13)
C49 C58 1.525(13)
C50 C51 1.438(14)
C51 C52 1.369(14)
C52 C53 1.362(14)
C53 C54 1.393(14)
C54 C55 1.359(15)
C54 C59 1.502(14)
C55 C56 1.406(13)
C55 C60 1.470(14)
C61 C66 1.410(11)
C61 C62 1.468(11)
C62 C69 1.412(11)
C63 C64 1.407(12)
C64 C65 1.385(12)
C64 C73 1.517(12)
C65 C66 1.406(11)
C65 C74 1.503(11)
C66 C67 1.410(11)
C67 C68 1.322(11)
C68 C69 1.475(11)
C69 C70 1.397(11)
C70 C71 1.355(11)
C70 C75 1.534(11)
C71 C72 1.390(11)
C71 C76 1.479(11)
C77 C82 1.367(10)
C77 C78 1.408(10)
C78 C85 1.433(10)
C79 C80 1.386(10)
C80 C81 1.371(10)
C80 C89 1.571(11)
C81 C82 1.422(11)
C81 C90 1.523(10)
C82 C83 1.449(11)
C83 C84 1.325(11)
C84 C85 1.427(11)
C85 C86 1.385(11)
C86 C87 1.353(11)
C86 C91 1.504(11)
C87 C88 1.408(10)
C87 C92 1.461(11)
C93 C98 1.409(11)
C93 C94 1.443(11)
C94 C101 1.390(10)
C95 C96 1.371(12)
C96 C97 1.403(12)
C96 C105 1.527(12)
C97 C98 1.425(11)
C97 C106 1.507(11)
C98 C99 1.431(11)
C99 C100 1.300(11)
C100 C101 1.436(11)
C101 C102 1.408(11)
C102 C103 1.359(11)
C102 C107 1.510(10)
C103 C104 1.436(11)
C103 C108 1.532(11)

loop_
_platon_squeeze_void_nr
_platon_squeeze_void_average_x
_platon_squeeze_void_average_y
_platon_squeeze_void_average_z
_platon_squeeze_void_volume
_platon_squeeze_void_count_electrons
1 0.000 0.489 -0.004 3471.9 1464.8
